data_4083182
loop_
_publ_author_name
'Athukorala Arachchige, Kasun S.'
'Sanz Camacho, Paula'
'Ray, Matthew J.'
'Chalmers, Brian A.'
'Knight, Fergus R.'
'Ashbrook, Sharon E.'
'B\"uhl, Michael'
'Kilian, Petr'
'Slawin, Alexandra M. Z.'
'Woollins, J. Derek'

_publ_section_title
;
 Sterically Restricted Tin Phosphines, Stabilized by Weak Intramolecular
 Donor--Acceptor Interactions
;
_journal_issue 10
_journal_name_full Organometallics
_journal_page_first 2424
_journal_paper_doi 10.1021/om500289b
_journal_volume 33
_journal_year 2014
_chemical_formula_moiety 'C36 H37 P Sn'
_chemical_formula_sum 'C36 H37 P Sn'
_chemical_formula_weight 619.35
_space_group_IT_number 14
_symmetry_cell_setting monoclinic
_symmetry_Int_Tables_number 14
_symmetry_space_group_name_Hall '-P 2ybc'
_symmetry_space_group_name_H-M 'P 1 21/c 1'
_atom_sites_solution_hydrogens geom
_atom_sites_solution_primary direct
_atom_sites_solution_secondary difmap
_cell_angle_alpha 90.0000
_cell_angle_beta 100.548(9)
_cell_angle_gamma 90.0000
_cell_formula_units_Z 4
_cell_length_a 11.655(4)
_cell_length_b 13.276(5)
_cell_length_c 19.392(7)
_cell_measurement_reflns_used 11230
_cell_measurement_temperature 125
_cell_measurement_theta_max 26.37
_cell_measurement_theta_min 1.53
_cell_volume 2949.9(18)
_computing_cell_refinement 'CrystalClear-SM Expert 2.0 r5'
_computing_data_collection 'CrystalClear-SM Expert 2.0 r5 (Rigaku, 2010)'
_computing_data_reduction 'CrystalClear-SM Expert 2.0 r5'
_computing_molecular_graphics 'CrystalStructure 4.1'
_computing_publication_material 'CrystalStructure 4.1 (Rigaku, 2013)'
_computing_structure_refinement 'SHELXL97 (Sheldrick, 2008)'
_computing_structure_solution 'SHELXS97 (Sheldrick, 2008)'
_diffrn_ambient_temperature 125
_diffrn_detector_area_resol_mean 29.257
_diffrn_measured_fraction_theta_full 0.993
_diffrn_measured_fraction_theta_max 0.993
_diffrn_measurement_device_type 'Rigaku Saturn70'
_diffrn_measurement_method \w
_diffrn_radiation_type 'Mo K\a'
_diffrn_radiation_wavelength 0.71075
_diffrn_reflns_av_R_equivalents 0.0876
_diffrn_reflns_limit_h_max 13
_diffrn_reflns_limit_h_min -12
_diffrn_reflns_limit_k_max 15
_diffrn_reflns_limit_k_min -14
_diffrn_reflns_limit_l_max 23
_diffrn_reflns_limit_l_min -23
_diffrn_reflns_number 22014
_diffrn_reflns_theta_full 25.00
_diffrn_reflns_theta_max 25.00
_diffrn_reflns_theta_min 1.78
_diffrn_standards_number 0
_exptl_absorpt_coefficient_mu 0.943
_exptl_absorpt_correction_T_max 0.981
_exptl_absorpt_correction_T_min 0.706
_exptl_absorpt_correction_type multi-scan
_exptl_absorpt_process_details 'REQAB (Rigaku, 1998)'
_exptl_crystal_colour colorless
_exptl_crystal_density_diffrn 1.395
_exptl_crystal_density_method 'not measured'
_exptl_crystal_description platelet
_exptl_crystal_F_000 1272.00
_exptl_crystal_size_max 0.150
_exptl_crystal_size_mid 0.150
_exptl_crystal_size_min 0.020
_refine_diff_density_max 0.78
_refine_diff_density_min -0.74
_refine_ls_extinction_method none
_refine_ls_goodness_of_fit_ref 1.155
_refine_ls_hydrogen_treatment constr
_refine_ls_number_parameters 343
_refine_ls_number_reflns 5151
_refine_ls_number_restraints 6
_refine_ls_R_factor_gt 0.0629
_refine_ls_shift/su_max 0.000
_refine_ls_structure_factor_coef Fsqd
_refine_ls_weighting_details 'w = 1/[\s^2^(Fo^2^)+(0.0468P)^2^+6.7290P] where P=(Fo^2^+2Fc^2^)/3'
_refine_ls_weighting_scheme calc
_refine_ls_wR_factor_ref 0.1399
_reflns_number_gt 4430
_reflns_number_total 5151
_reflns_threshold_expression F^2^>2.0\s(F^2^)
_cod_data_source_file om500289b_si_002.cif
_cod_data_source_block KAAS-30-1
_cod_depositor_comments 'Adding full bibliography for 4083182--4083185.cif.'
_cod_original_cell_volume 2949.7(18)
_cod_database_code 4083182

loop_
_symmetry_equiv_pos_site_id
_symmetry_equiv_pos_as_xyz
1 +X,+Y,+Z
2 -X,1/2+Y,1/2-Z
3 -X,-Y,-Z
4 +X,1/2-Y,1/2+Z

loop_
_atom_site_label
_atom_site_type_symbol
_atom_site_fract_x
_atom_site_fract_y
_atom_site_fract_z
_atom_site_U_iso_or_equiv
_atom_site_adp_type
_atom_site_occupancy
_atom_site_site_symmetry_multiplicity
_atom_site_site_symmetry_order
_atom_site_calc_flag
_atom_site_refinement_flags
Sn1 Sn 0.22559(3) 0.62321(3) 0.012276(19) 0.02613(15) Uani 1 4 0 d .
P1 P 0.20683(14) 0.77676(13) 0.14034(8) 0.0306(4) Uani 1 4 0 d .
C1 C 0.3664(5) 0.7316(4) 0.0171(3) 0.0258(13) Uani 1 4 0 d .
C2 C 0.4378(5) 0.7148(5) -0.0307(3) 0.0287(13) Uani 1 4 0 d .
C3 C 0.5395(5) 0.7723(5) -0.0342(3) 0.0324(14) Uani 1 4 0 d .
C4 C 0.5700(5) 0.8480(5) 0.0128(3) 0.0319(14) Uani 1 4 0 d .
C5 C 0.4963(5) 0.8686(5) 0.0611(3) 0.0311(14) Uani 1 4 0 d .
C6 C 0.5365(5) 0.9528(5) 0.1036(3) 0.0366(15) Uani 1 4 0 d .
C7 C 0.4723(6) 0.9857(6) 0.1511(4) 0.0491(19) Uani 1 4 0 d .
C8 C 0.3701(6) 0.9323(5) 0.1576(3) 0.0445(17) Uani 1 4 0 d .
C9 C 0.3304(5) 0.8477(5) 0.1185(3) 0.0311(14) Uani 1 4 0 d .
C10 C 0.3936(5) 0.8142(5) 0.0660(3) 0.0284(13) Uani 1 4 0 d .
C11 C 0.6724(5) 0.9201(5) 0.0243(4) 0.0419(16) Uani 1 4 0 d .
C12 C 0.6507(6) 0.9900(5) 0.0857(4) 0.0421(17) Uani 1 4 0 d .
C13 C 0.0576(5) 0.6871(4) -0.0240(3) 0.0266(13) Uani 1 4 0 d .
C14 C 0.0488(5) 0.7551(5) -0.0793(3) 0.0359(15) Uani 1 4 0 d .
C15 C -0.0565(6) 0.8006(5) -0.1077(3) 0.0415(17) Uani 1 4 0 d .
C16 C -0.1550(5) 0.7809(5) -0.0795(3) 0.0398(16) Uani 1 4 0 d .
C17 C -0.1477(5) 0.7137(5) -0.0254(3) 0.0405(16) Uani 1 4 0 d .
C18 C -0.0428(5) 0.6673(5) 0.0026(3) 0.0318(14) Uani 1 4 0 d .
C19 C 0.2427(5) 0.5245(5) -0.0756(3) 0.0278(13) Uani 1 4 0 d .
C20 C 0.1567(5) 0.5242(5) -0.1368(3) 0.0321(14) Uani 1 4 0 d .
C21 C 0.1592(6) 0.4555(6) -0.1896(3) 0.0440(17) Uani 1 4 0 d .
C22 C 0.2477(7) 0.3856(6) -0.1845(4) 0.0470(18) Uani 1 4 0 d .
C23 C 0.3329(6) 0.3830(5) -0.1257(4) 0.0471(18) Uani 1 4 0 d .
C24 C 0.3295(6) 0.4525(5) -0.0717(3) 0.0373(15) Uani 1 4 0 d .
C25 C 0.2589(5) 0.5211(5) 0.0998(3) 0.0286(13) Uani 1 4 0 d .
C26 C 0.1734(6) 0.4890(5) 0.1363(3) 0.0410(16) Uani 1 4 0 d .
C27 C 0.2037(7) 0.4218(6) 0.1920(4) 0.057(2) Uani 1 4 0 d .
C28 C 0.3156(8) 0.3874(6) 0.2118(4) 0.055(2) Uani 1 4 0 d .
C29 C 0.4002(7) 0.4195(6) 0.1754(4) 0.0493(19) Uani 1 4 0 d .
C30 C 0.3723(6) 0.4853(5) 0.1204(3) 0.0388(16) Uani 1 4 0 d .
C31 C 0.2646(8) 0.7551(6) 0.2355(4) 0.058(2) Uani 1 4 0 d .
C32 C 0.1838(9) 0.6865(8) 0.2685(5) 0.088(3) Uani 1 4 0 d .
C33 C 0.3849(8) 0.7079(7) 0.2459(4) 0.073(3) Uani 1 4 0 d .
C34 C 0.0988(6) 0.8794(6) 0.1414(4) 0.0480(18) Uani 1 4 0 d .
C35 C -0.0118(7) 0.8433(8) 0.1653(5) 0.083(3) Uani 1 4 0 d .
C36 C 0.0666(7) 0.9267(6) 0.0699(5) 0.063(2) Uani 1 4 0 d .
H2 H 0.41812 0.66151 -0.06346 0.0344 Uiso 1 4 0 calc R
H3 H 0.58542 0.75808 -0.06876 0.0389 Uiso 1 4 0 calc R
H7 H 0.49575 1.04324 0.1793 0.0589 Uiso 1 4 0 calc R
H8 H 0.32574 0.95576 0.19088 0.0534 Uiso 1 4 0 calc R
H11A H 0.6746 0.95998 -0.01863 0.0503 Uiso 1 4 0 calc R
H11B H 0.74697 0.88317 0.03734 0.0503 Uiso 1 4 0 calc R
H12A H 0.71499 0.98367 0.12656 0.0505 Uiso 1 4 0 calc R
H12B H 0.64421 1.06129 0.07054 0.0505 Uiso 1 4 0 calc R
H14 H 0.11646 0.77083 -0.09808 0.0431 Uiso 1 4 0 calc R
H15 H -0.06101 0.84521 -0.14639 0.0498 Uiso 1 4 0 calc R
H16 H -0.22673 0.81351 -0.09752 0.0477 Uiso 1 4 0 calc R
H17 H -0.21554 0.69864 -0.00659 0.0486 Uiso 1 4 0 calc R
H18 H -0.03974 0.62128 0.04037 0.0382 Uiso 1 4 0 calc R
H20 H 0.09561 0.57253 -0.1418 0.0385 Uiso 1 4 0 calc R
H21 H 0.09921 0.45624 -0.22996 0.0528 Uiso 1 4 0 calc R
H22 H 0.24953 0.33928 -0.22162 0.0563 Uiso 1 4 0 calc R
H23 H 0.39387 0.33466 -0.12156 0.0565 Uiso 1 4 0 calc R
H24 H 0.38883 0.45 -0.03099 0.0448 Uiso 1 4 0 calc R
H26 H 0.09536 0.51251 0.12353 0.0492 Uiso 1 4 0 calc R
H27 H 0.14531 0.39936 0.2168 0.0683 Uiso 1 4 0 calc R
H28 H 0.33487 0.34208 0.25003 0.0662 Uiso 1 4 0 calc R
H29 H 0.47807 0.39591 0.18862 0.0591 Uiso 1 4 0 calc R
H30 H 0.43146 0.50681 0.09582 0.0465 Uiso 1 4 0 calc R
H31 H 0.27067 0.82154 0.2602 0.0701 Uiso 1 4 0 calc R
H32A H 0.21525 0.67832 0.3186 0.1056 Uiso 1 4 0 calc R
H32B H 0.17841 0.62058 0.24545 0.1056 Uiso 1 4 0 calc R
H32C H 0.10593 0.71691 0.26252 0.1056 Uiso 1 4 0 calc R
H33A H 0.38009 0.64224 0.22249 0.0878 Uiso 1 4 0 calc R
H33B H 0.41472 0.69905 0.29615 0.0878 Uiso 1 4 0 calc R
H33C H 0.43768 0.75197 0.22578 0.0878 Uiso 1 4 0 calc R
H34 H 0.13582 0.93239 0.17488 0.0576 Uiso 1 4 0 calc R
H35A H -0.0507 0.79263 0.13236 0.0998 Uiso 1 4 0 calc R
H35B H -0.06446 0.90056 0.16669 0.0998 Uiso 1 4 0 calc R
H35C H 0.00862 0.81363 0.2122 0.0998 Uiso 1 4 0 calc R
H36A H 0.01371 0.98353 0.0721 0.0751 Uiso 1 4 0 calc R
H36B H 0.02764 0.87659 0.03645 0.0751 Uiso 1 4 0 calc R
H36C H 0.13731 0.95072 0.05449 0.0751 Uiso 1 4 0 calc R

loop_
_atom_site_aniso_label
_atom_site_aniso_U_11
_atom_site_aniso_U_22
_atom_site_aniso_U_33
_atom_site_aniso_U_12
_atom_site_aniso_U_13
_atom_site_aniso_U_23
Sn1 0.0245(2) 0.0287(3) 0.0255(2) 0.00013(17) 0.00538(16) 0.00139(18)
P1 0.0363(9) 0.0314(10) 0.0257(8) 0.0032(7) 0.0093(7) 0.0004(7)
C1 0.025(3) 0.024(3) 0.028(3) 0.002(2) 0.003(2) 0.002(3)
C2 0.026(3) 0.028(4) 0.032(3) 0.005(3) 0.003(2) -0.003(3)
C3 0.031(3) 0.029(4) 0.039(3) 0.004(3) 0.010(3) -0.001(3)
C4 0.023(3) 0.034(4) 0.038(3) 0.000(3) 0.003(3) 0.002(3)
C5 0.030(3) 0.032(4) 0.031(3) 0.001(3) 0.004(2) -0.001(3)
C6 0.037(3) 0.037(4) 0.031(3) -0.004(3) -0.006(3) -0.001(3)
C7 0.062(5) 0.044(5) 0.039(4) -0.016(4) 0.004(3) -0.017(3)
C8 0.054(4) 0.046(5) 0.036(4) -0.011(3) 0.013(3) -0.015(3)
C9 0.035(3) 0.036(4) 0.023(3) -0.003(3) 0.008(2) -0.004(3)
C10 0.027(3) 0.034(4) 0.023(3) 0.002(3) 0.000(2) 0.001(3)
C11 0.030(3) 0.043(4) 0.051(4) -0.005(3) 0.002(3) 0.001(3)
C12 0.039(4) 0.035(4) 0.048(4) -0.008(3) -0.002(3) -0.006(3)
C13 0.027(3) 0.028(4) 0.024(3) -0.001(2) 0.005(2) -0.004(3)
C14 0.028(3) 0.047(4) 0.034(3) 0.007(3) 0.010(3) 0.008(3)
C15 0.047(4) 0.048(5) 0.029(3) 0.012(3) 0.006(3) 0.006(3)
C16 0.029(3) 0.041(4) 0.048(4) 0.008(3) 0.001(3) -0.005(3)
C17 0.029(3) 0.046(5) 0.048(4) -0.004(3) 0.011(3) 0.002(3)
C18 0.037(3) 0.026(3) 0.033(3) -0.001(3) 0.008(3) 0.003(3)
C19 0.032(3) 0.027(3) 0.026(3) -0.004(3) 0.010(2) -0.002(3)
C20 0.033(3) 0.035(4) 0.029(3) 0.003(3) 0.008(3) 0.000(3)
C21 0.050(4) 0.049(5) 0.031(3) -0.009(4) 0.003(3) -0.003(3)
C22 0.066(5) 0.042(5) 0.034(4) -0.004(4) 0.012(3) -0.002(3)
C23 0.051(4) 0.037(4) 0.053(4) 0.004(3) 0.011(3) -0.009(4)
C24 0.043(4) 0.035(4) 0.033(3) 0.002(3) 0.005(3) 0.002(3)
C25 0.036(3) 0.026(3) 0.023(3) 0.001(3) 0.004(2) -0.000(3)
C26 0.033(4) 0.054(5) 0.035(3) -0.007(3) 0.005(3) 0.004(3)
C27 0.073(6) 0.060(5) 0.039(4) -0.024(4) 0.012(4) 0.001(4)
C28 0.087(6) 0.039(5) 0.033(4) -0.004(4) -0.005(4) 0.010(3)
C29 0.054(4) 0.045(5) 0.042(4) 0.014(4) -0.009(3) 0.006(4)
C30 0.042(4) 0.042(4) 0.030(3) 0.004(3) 0.003(3) 0.003(3)
C31 0.105(7) 0.041(5) 0.031(4) 0.015(4) 0.016(4) -0.001(3)
C32 0.110(5) 0.085(5) 0.075(4) 0.015(4) 0.035(4) 0.004(4)
C33 0.104(7) 0.053(6) 0.048(5) 0.028(5) -0.025(4) -0.004(4)
C34 0.042(4) 0.046(5) 0.054(4) 0.010(3) 0.002(3) -0.017(4)
C35 0.055(5) 0.129(9) 0.070(6) 0.024(5) 0.022(5) -0.009(6)
C36 0.051(5) 0.036(5) 0.094(6) 0.010(4) -0.006(4) 0.009(4)

loop_
_atom_type_symbol
_atom_type_description
_atom_type_scat_dispersion_real
_atom_type_scat_dispersion_imag
_atom_type_scat_source
C C 0.0033 0.0016
;
International Tables for Crystallography
(1992, Vol. C, Tables 4.2.6.8 and 6.1.1.4)
;
H H 0.0000 0.0000
;
International Tables for Crystallography
(1992, Vol. C, Table 6.1.1.4)
;
P P 0.1023 0.0942
;
International Tables for Crystallography
(1992, Vol. C, Tables 4.2.6.8 and 6.1.1.4)
;
Sn Sn -0.6537 1.4246
;
International Tables for Crystallography
(1992, Vol. C, Tables 4.2.6.8 and 6.1.1.4)
;

loop_
_geom_angle_atom_site_label_1
_geom_angle_atom_site_label_2
_geom_angle_atom_site_label_3
_geom_angle
_geom_angle_publ_flag
C1 Sn1 C13 113.1(2) yes
C1 Sn1 C19 104.7(2) yes
C1 Sn1 C25 111.0(2) yes
C13 Sn1 C19 101.0(2) yes
C13 Sn1 C25 122.2(2) yes
C19 Sn1 C25 102.0(2) yes
C9 P1 C31 98.7(3) yes
C9 P1 C34 100.8(3) yes
C31 P1 C34 103.0(3) yes
Sn1 C1 C2 114.2(4) yes
Sn1 C1 C10 127.1(4) yes
C2 C1 C10 118.6(5) yes
C1 C2 C3 123.9(5) yes
C2 C3 C4 118.9(6) yes
C3 C4 C5 118.2(5) yes
C3 C4 C11 132.0(6) yes
C5 C4 C11 109.8(5) yes
C4 C5 C6 111.3(5) yes
C4 C5 C10 124.9(5) yes
C6 C5 C10 123.8(6) yes
C5 C6 C7 118.8(6) yes
C5 C6 C12 109.5(6) yes
C7 C6 C12 131.7(6) yes
C6 C7 C8 118.5(6) yes
C7 C8 C9 124.1(7) yes
P1 C9 C8 119.2(5) yes
P1 C9 C10 122.2(4) yes
C8 C9 C10 118.5(6) yes
C1 C10 C5 115.4(5) yes
C1 C10 C9 128.5(5) yes
C5 C10 C9 116.2(5) yes
C4 C11 C12 104.7(5) yes
C6 C12 C11 104.6(5) yes
Sn1 C13 C14 116.5(4) yes
Sn1 C13 C18 126.0(4) yes
C14 C13 C18 117.5(5) yes
C13 C14 C15 121.5(6) yes
C14 C15 C16 119.9(6) yes
C15 C16 C17 119.2(6) yes
C16 C17 C18 121.0(6) yes
C13 C18 C17 120.9(6) yes
Sn1 C19 C20 120.5(4) yes
Sn1 C19 C24 122.8(4) yes
C20 C19 C24 116.4(5) yes
C19 C20 C21 121.4(6) yes
C20 C21 C22 120.8(6) yes
C21 C22 C23 119.7(7) yes
C22 C23 C24 119.4(7) yes
C19 C24 C23 122.3(5) yes
Sn1 C25 C26 123.5(4) yes
Sn1 C25 C30 117.8(5) yes
C26 C25 C30 118.7(5) yes
C25 C26 C27 119.1(6) yes
C26 C27 C28 121.5(8) yes
C27 C28 C29 119.2(7) yes
C28 C29 C30 120.3(7) yes
C25 C30 C29 121.1(6) yes
P1 C31 C32 111.5(6) yes
P1 C31 C33 110.7(5) yes
C32 C31 C33 108.9(7) yes
P1 C34 C35 112.6(6) yes
P1 C34 C36 110.6(5) yes
C35 C34 C36 109.2(6) yes
C1 C2 H2 118.031 no
C3 C2 H2 118.041 no
C2 C3 H3 120.542 no
C4 C3 H3 120.548 no
C6 C7 H7 120.750 no
C8 C7 H7 120.738 no
C7 C8 H8 117.953 no
C9 C8 H8 117.944 no
C4 C11 H11A 110.806 no
C4 C11 H11B 110.808 no
C12 C11 H11A 110.803 no
C12 C11 H11B 110.802 no
H11A C11 H11B 108.874 no
C6 C12 H12A 110.834 no
C6 C12 H12B 110.830 no
C11 C12 H12A 110.828 no
C11 C12 H12B 110.830 no
H12A C12 H12B 108.886 no
C13 C14 H14 119.242 no
C15 C14 H14 119.241 no
C14 C15 H15 120.059 no
C16 C15 H15 120.053 no
C15 C16 H16 120.406 no
C17 C16 H16 120.412 no
C16 C17 H17 119.493 no
C18 C17 H17 119.501 no
C13 C18 H18 119.537 no
C17 C18 H18 119.550 no
C19 C20 H20 119.282 no
C21 C20 H20 119.294 no
C20 C21 H21 119.620 no
C22 C21 H21 119.627 no
C21 C22 H22 120.132 no
C23 C22 H22 120.138 no
C22 C23 H23 120.307 no
C24 C23 H23 120.302 no
C19 C24 H24 118.843 no
C23 C24 H24 118.849 no
C25 C26 H26 120.450 no
C27 C26 H26 120.448 no
C26 C27 H27 119.233 no
C28 C27 H27 119.233 no
C27 C28 H28 120.411 no
C29 C28 H28 120.404 no
C28 C29 H29 119.836 no
C30 C29 H29 119.839 no
C25 C30 H30 119.420 no
C29 C30 H30 119.438 no
P1 C31 H31 108.590 no
C32 C31 H31 108.575 no
C33 C31 H31 108.579 no
C31 C32 H32A 109.463 no
C31 C32 H32B 109.469 no
C31 C32 H32C 109.465 no
H32A C32 H32B 109.481 no
H32A C32 H32C 109.478 no
H32B C32 H32C 109.471 no
C31 C33 H33A 109.470 no
C31 C33 H33B 109.481 no
C31 C33 H33C 109.469 no
H33A C33 H33B 109.472 no
H33A C33 H33C 109.465 no
H33B C33 H33C 109.472 no
P1 C34 H34 108.106 no
C35 C34 H34 108.113 no
C36 C34 H34 108.101 no
C34 C35 H35A 109.464 no
C34 C35 H35B 109.466 no
C34 C35 H35C 109.467 no
H35A C35 H35B 109.470 no
H35A C35 H35C 109.479 no
H35B C35 H35C 109.482 no
C34 C36 H36A 109.465 no
C34 C36 H36B 109.475 no
C34 C36 H36C 109.475 no
H36A C36 H36B 109.469 no
H36A C36 H36C 109.477 no
H36B C36 H36C 109.467 no

loop_
_geom_bond_atom_site_label_1
_geom_bond_atom_site_label_2
_geom_bond_distance
_geom_bond_publ_flag
Sn1 C1 2.172(6) yes
Sn1 C13 2.131(5) yes
Sn1 C19 2.187(6) yes
Sn1 C25 2.151(6) yes
P1 C9 1.834(6) yes
P1 C31 1.867(7) yes
P1 C34 1.858(7) yes
C1 C2 1.373(8) yes
C1 C10 1.447(8) yes
C2 C3 1.422(8) yes
C3 C4 1.359(9) yes
C4 C5 1.409(9) yes
C4 C11 1.515(9) yes
C5 C6 1.417(9) yes
C5 C10 1.416(8) yes
C6 C7 1.361(10) yes
C6 C12 1.518(9) yes
C7 C8 1.412(10) yes
C8 C9 1.386(9) yes
C9 C10 1.432(9) yes
C11 C12 1.565(10) yes
C13 C14 1.391(8) yes
C13 C18 1.388(9) yes
C14 C15 1.388(9) yes
C15 C16 1.383(10) yes
C16 C17 1.368(10) yes
C17 C18 1.387(8) yes
C19 C20 1.406(7) yes
C19 C24 1.385(9) yes
C20 C21 1.375(9) yes
C21 C22 1.378(10) yes
C22 C23 1.368(9) yes
C23 C24 1.401(10) yes
C25 C26 1.391(9) yes
C25 C30 1.393(8) yes
C26 C27 1.396(10) yes
C27 C28 1.369(12) yes
C28 C29 1.379(12) yes
C29 C30 1.372(9) yes
C31 C32 1.532(14) yes
C31 C33 1.515(12) yes
C34 C35 1.526(12) yes
C34 C36 1.506(11) yes
C2 H2 0.950 no
C3 H3 0.950 no
C7 H7 0.950 no
C8 H8 0.950 no
C11 H11A 0.990 no
C11 H11B 0.990 no
C12 H12A 0.990 no
C12 H12B 0.990 no
C14 H14 0.950 no
C15 H15 0.950 no
C16 H16 0.950 no
C17 H17 0.950 no
C18 H18 0.950 no
C20 H20 0.950 no
C21 H21 0.950 no
C22 H22 0.950 no
C23 H23 0.950 no
C24 H24 0.950 no
C26 H26 0.950 no
C27 H27 0.950 no
C28 H28 0.950 no
C29 H29 0.950 no
C30 H30 0.950 no
C31 H31 1.000 no
C32 H32A 0.980 no
C32 H32B 0.980 no
C32 H32C 0.980 no
C33 H33A 0.980 no
C33 H33B 0.980 no
C33 H33C 0.980 no
C34 H34 1.000 no
C35 H35A 0.980 no
C35 H35B 0.980 no
C35 H35C 0.980 no
C36 H36A 0.980 no
C36 H36B 0.980 no
C36 H36C 0.980 no

loop_
_geom_contact_atom_site_label_1
_geom_contact_atom_site_label_2
_geom_contact_distance
_geom_contact_publ_flag
_geom_contact_site_symmetry_2
Sn1 P1 3.2511(19) no .
P1 C1 3.341(6) no .
P1 C13 3.546(5) no .
P1 C25 3.562(6) no .
C1 C4 2.845(8) no .
C2 C5 2.713(8) no .
C2 C19 3.404(8) no .
C3 C6 3.594(9) no .
C3 C10 2.862(9) no .
C4 C7 3.599(10) no .
C5 C8 2.719(10) no .
C6 C9 2.839(9) no .
C7 C10 2.862(9) no .
C8 C31 3.162(11) no .
C8 C33 3.424(11) no .
C8 C34 3.197(10) no .
C9 C33 3.061(10) no .
C9 C36 3.222(10) no .
C13 C16 2.805(8) no .
C13 C20 3.423(9) no .
C14 C17 2.742(9) no .
C14 C20 3.569(9) no .
C15 C18 2.757(9) no .
C19 C22 2.813(9) no .
C20 C23 2.760(9) no .
C21 C24 2.739(8) no .
C25 C28 2.789(9) no .
C26 C29 2.772(10) no .
C27 C30 2.740(11) no .
C31 C35 3.464(12) no .
C32 C34 3.566(12) no .
C32 C35 3.444(13) no .
C4 C6 3.549(9) no 3_675
C5 C12 3.574(9) no 3_675
C6 C4 3.549(9) no 3_675
C6 C11 3.565(9) no 3_675
C7 C28 3.532(10) no 2_655
C7 C29 3.530(9) no 2_655
C11 C6 3.565(9) no 3_675
C12 C5 3.574(9) no 3_675
C16 C27 3.445(10) no 3_565
C17 C25 3.576(9) no 3_565
C17 C26 3.424(10) no 3_565
C18 C26 3.517(9) no 3_565
C25 C17 3.576(9) no 3_565
C26 C17 3.424(10) no 3_565
C26 C18 3.517(9) no 3_565
C27 C16 3.445(10) no 3_565
C28 C7 3.532(10) no 2_645
C29 C7 3.530(9) no 2_645
C36 C36 3.464(11) no 3_575
Sn1 H2 2.9423 no .
Sn1 H14 3.0069 no .
Sn1 H18 3.2368 no .
Sn1 H20 3.1650 no .
Sn1 H24 3.1931 no .
Sn1 H26 3.2120 no .
Sn1 H30 3.0572 no .
P1 H8 2.8339 no .
P1 H32B 2.9683 no .
P1 H32C 2.9407 no .
P1 H33A 2.9372 no .
P1 H33C 2.9086 no .
P1 H35A 2.9844 no .
P1 H35C 2.9490 no .
P1 H36B 2.9387 no .
P1 H36C 2.8754 no .
C1 H3 3.3111 no .
C1 H14 3.3708 no .
C1 H30 3.3747 no .
C2 H24 3.5611 no .
C3 H11A 2.9329 no .
C3 H11B 2.9507 no .
C4 H2 3.2386 no .
C4 H12A 3.0992 no .
C4 H12B 3.1094 no .
C5 H3 3.2447 no .
C5 H7 3.2616 no .
C5 H11A 3.0589 no .
C5 H11B 3.0461 no .
C5 H12A 3.0430 no .
C5 H12B 3.0718 no .
C6 H8 3.2290 no .
C6 H11A 3.1000 no .
C6 H11B 3.1102 no .
C7 H12A 2.9530 no .
C7 H12B 2.9342 no .
C7 H33C 3.4783 no .
C8 H31 2.8816 no .
C8 H33C 2.7775 no .
C8 H34 2.8110 no .
C8 H36C 3.0716 no .
C9 H7 3.3185 no .
C9 H31 2.9753 no .
C9 H33A 3.3779 no .
C9 H33C 2.5595 no .
C9 H34 2.9169 no .
C9 H36C 2.7303 no .
C10 H2 3.2800 no .
C10 H8 3.2743 no .
C10 H33C 3.1558 no .
C10 H36C 3.4663 no .
C11 H3 2.8707 no .
C12 H7 2.8741 no .
C13 H15 3.2782 no .
C13 H17 3.2659 no .
C13 H20 2.8453 no .
C13 H36B 2.8242 no .
C14 H16 3.2594 no .
C14 H18 3.2382 no .
C14 H20 2.8079 no .
C14 H36B 2.8112 no .
C15 H17 3.2311 no .
C15 H36B 2.9644 no .
C16 H14 3.2515 no .
C16 H18 3.2483 no .
C16 H36B 3.0739 no .
C17 H15 3.2321 no .
C17 H35A 3.2349 no .
C17 H36B 3.0648 no .
C18 H14 3.2360 no .
C18 H16 3.2565 no .
C18 H26 3.3071 no .
C18 H35A 3.0329 no .
C18 H36B 2.9378 no .
C19 H2 2.7143 no .
C19 H14 3.5791 no .
C19 H21 3.2783 no .
C19 H23 3.2910 no .
C20 H14 3.4105 no .
C20 H22 3.2490 no .
C20 H24 3.2351 no .
C21 H23 3.2360 no .
C22 H20 3.2442 no .
C22 H24 3.2408 no .
C23 H21 3.2303 no .
C24 H2 2.9554 no .
C24 H20 3.2346 no .
C24 H22 3.2537 no .
C24 H30 3.3275 no .
C25 H24 3.3194 no .
C25 H27 3.2579 no .
C25 H29 3.2628 no .
C25 H32B 3.4025 no .
C25 H33A 3.0030 no .
C26 H18 3.3199 no .
C26 H28 3.2697 no .
C26 H30 3.2537 no .
C26 H32B 2.7366 no .
C26 H33A 3.3561 no .
C27 H29 3.2287 no .
C27 H32B 2.8700 no .
C27 H33A 3.5631 no .
C28 H26 3.2661 no .
C28 H30 3.2404 no .
C28 H32B 3.5982 no .
C28 H33A 3.4631 no .
C29 H27 3.2266 no .
C29 H33A 3.1162 no .
C30 H24 3.0126 no .
C30 H26 3.2601 no .
C30 H28 3.2451 no .
C30 H33A 2.8649 no .
C31 H8 2.9287 no .
C31 H34 2.9203 no .
C31 H35C 3.0359 no .
C32 H33A 2.6691 no .
C32 H33B 2.6517 no .
C32 H33C 3.3308 no .
C32 H35C 2.7183 no .
C33 H8 3.4885 no .
C33 H32A 2.6592 no .
C33 H32B 2.6699 no .
C33 H32C 3.3274 no .
C34 H8 2.8305 no .
C34 H31 2.8672 no .
C34 H32C 3.1796 no .
C35 H31 3.4773 no .
C35 H32C 2.7032 no .
C35 H36A 2.6488 no .
C35 H36B 2.6590 no .
C35 H36C 3.3224 no .
C36 H8 3.4907 no .
C36 H35A 2.6666 no .
C36 H35B 2.6510 no .
C36 H35C 3.3182 no .
H2 H3 2.3515 no .
H2 H24 2.9114 no .
H3 H11A 2.9732 no .
H3 H11B 3.0196 no .
H7 H8 2.3427 no .
H7 H12A 3.0260 no .
H7 H12B 2.9724 no .
H8 H31 2.3895 no .
H8 H33C 3.0260 no .
H8 H34 2.2001 no .
H8 H36C 3.1138 no .
H11A H12A 2.7861 no .
H11A H12B 2.2691 no .
H11B H12A 2.2690 no .
H11B H12B 2.7790 no .
H14 H15 2.3284 no .
H14 H20 2.7628 no .
H14 H36B 3.2920 no .
H15 H16 2.3400 no .
H15 H36B 3.5314 no .
H16 H17 2.3168 no .
H17 H18 2.3235 no .
H17 H35A 3.2577 no .
H18 H26 2.4971 no .
H18 H35A 2.9080 no .
H18 H36B 3.4832 no .
H20 H21 2.3096 no .
H21 H22 2.3244 no .
H22 H23 2.3245 no .
H23 H24 2.3389 no .
H24 H30 2.5329 no .
H26 H27 2.3412 no .
H26 H32B 2.7834 no .
H27 H28 2.3137 no .
H27 H32B 3.0007 no .
H28 H29 2.3328 no .
H29 H30 2.3115 no .
H29 H33A 3.5643 no .
H30 H33A 3.1880 no .
H31 H32A 2.3628 no .
H31 H32B 2.8711 no .
H31 H32C 2.3769 no .
H31 H33A 2.8581 no .
H31 H33B 2.3496 no .
H31 H33C 2.3586 no .
H31 H34 2.5340 no .
H31 H35C 3.0272 no .
H32A H33A 2.9504 no .
H32A H33B 2.4577 no .
H32A H33C 3.5531 no .
H32A H35C 3.3859 no .
H32B H33A 2.4878 no .
H32B H33B 2.9403 no .
H32B H33C 3.5694 no .
H32B H35C 3.2300 no .
H32C H33A 3.5641 no .
H32C H33B 3.5460 no .
H32C H34 3.3779 no .
H32C H35A 3.0044 no .
H32C H35B 3.4627 no .
H32C H35C 1.8660 no .
H34 H35A 2.8621 no .
H34 H35B 2.3487 no .
H34 H35C 2.3664 no .
H34 H36A 2.3281 no .
H34 H36B 2.8470 no .
H34 H36C 2.3505 no .
H35A H36A 2.9450 no .
H35A H36B 2.4813 no .
H35A H36C 3.5634 no .
H35B H36A 2.4535 no .
H35B H36B 2.9368 no .
H35B H36C 3.5469 no .
H35C H36A 3.5399 no .
H35C H36B 3.5552 no .
C1 H12B 3.2225 no 3_675
C1 H23 3.2576 no 3_665
C2 H12B 3.1746 no 3_675
C2 H23 3.2983 no 3_665
C2 H24 3.0682 no 3_665
C2 H33B 3.5100 no 4_564
C3 H12B 3.0676 no 3_675
C3 H16 3.2330 no 1_655
C3 H17 2.9718 no 1_655
C3 H23 3.2990 no 3_665
C3 H24 3.2588 no 3_665
C3 H33B 3.3664 no 4_564
C4 H12B 2.9693 no 3_675
C4 H16 3.4999 no 1_655
C4 H17 3.2652 no 1_655
C4 H23 3.1910 no 3_665
C5 H11A 3.0370 no 3_675
C5 H12B 2.9208 no 3_675
C5 H23 3.1218 no 3_665
C6 H11A 2.9366 no 3_675
C6 H28 3.3031 no 2_655
C7 H11A 2.9056 no 3_675
C7 H28 3.2835 no 2_655
C7 H29 3.2794 no 2_655
C7 H33A 3.4268 no 2_655
C7 H33B 3.2111 no 2_655
C8 H11A 3.0116 no 3_675
C8 H29 3.2128 no 2_655
C9 H11A 3.1994 no 3_675
C10 H11A 3.1936 no 3_675
C10 H12B 3.0846 no 3_675
C10 H23 3.1970 no 3_665
C11 H16 3.1591 no 1_655
C11 H17 3.3162 no 1_655
C11 H36C 3.3809 no 3_675
C12 H32A 3.3285 no 2_655
C13 H26 3.5587 no 3_565
C14 H32A 3.1413 no 4_564
C14 H32C 3.2766 no 4_564
C14 H36A 3.5532 no 3_575
C15 H27 3.4343 no 3_565
C15 H32C 3.4234 no 4_564
C15 H36A 2.9684 no 3_575
C16 H3 3.0855 no 1_455
C16 H11A 3.4427 no 1_455
C16 H11B 3.0386 no 1_455
C16 H27 3.5965 no 3_565
C16 H36A 3.5255 no 3_575
C16 H36C 3.5973 no 3_575
C17 H3 3.1257 no 1_455
C17 H11B 2.9314 no 1_455
C18 H26 3.3914 no 3_565
C19 H17 3.4062 no 3_565
C19 H18 3.2246 no 3_565
C20 H18 3.1653 no 3_565
C20 H26 3.0351 no 3_565
C20 H31 3.3043 no 4_564
C21 H8 3.4899 no 4_564
C21 H15 3.4988 no 2_544
C21 H18 3.5806 no 3_565
C21 H26 3.4658 no 3_565
C21 H31 3.4443 no 4_564
C21 H34 2.9898 no 4_564
C22 H8 3.4515 no 4_564
C22 H28 3.5002 no 4_554
C22 H35A 3.5691 no 3_565
C23 H17 3.3037 no 3_565
C23 H30 3.0711 no 3_665
C24 H17 2.9717 no 3_565
C24 H30 2.9580 no 3_665
C25 H17 3.4194 no 3_565
C26 H20 3.2598 no 3_565
C27 H12A 3.5678 no 2_645
C27 H20 3.4466 no 3_565
C27 H35B 3.4420 no 2_545
C28 H7 3.4456 no 2_645
C28 H12A 3.4638 no 2_645
C28 H16 3.5013 no 3_565
C28 H22 3.4185 no 4_555
C28 H33C 3.4193 no 2_645
C29 H2 3.4697 no 3_665
C29 H3 3.1609 no 3_665
C29 H7 3.2947 no 2_645
C29 H33C 3.2957 no 2_645
C30 H2 3.4590 no 3_665
C30 H3 3.4441 no 3_665
C30 H17 3.5626 no 3_565
C32 H12A 3.4510 no 2_645
C32 H14 2.8937 no 4_565
C32 H15 3.5728 no 4_565
C33 H7 2.8427 no 2_645
C33 H29 3.1062 no 2_655
C34 H21 3.3139 no 4_565
C35 H11B 3.4331 no 1_455
C35 H21 3.4522 no 4_565
C35 H27 3.0827 no 2_555
C36 H15 3.3782 no 3_575
C36 H36A 2.9885 no 3_575
C36 H36B 3.3834 no 3_575
C36 H36C 3.4657 no 3_575
H2 C29 3.4697 no 3_665
H2 C30 3.4590 no 3_665
H2 H24 3.0166 no 3_665
H2 H29 3.0018 no 3_665
H2 H30 2.9771 no 3_665
H2 H31 3.5420 no 4_564
H2 H33B 3.2864 no 4_564
H3 C16 3.0855 no 1_655
H3 C17 3.1257 no 1_655
H3 C29 3.1609 no 3_665
H3 C30 3.4441 no 3_665
H3 H7 3.4212 no 3_675
H3 H12B 3.5889 no 3_675
H3 H16 2.4683 no 1_655
H3 H17 2.5364 no 1_655
H3 H24 3.3541 no 3_665
H3 H29 3.0821 no 3_665
H3 H30 3.5557 no 3_665
H3 H33B 3.0391 no 4_564
H7 C28 3.4456 no 2_655
H7 C29 3.2947 no 2_655
H7 C33 2.8427 no 2_655
H7 H3 3.4212 no 3_675
H7 H11A 3.3743 no 3_675
H7 H28 3.4520 no 2_655
H7 H29 3.1926 no 2_655
H7 H33A 2.5376 no 2_655
H7 H33B 2.3264 no 2_655
H7 H33C 3.3386 no 2_655
H8 C21 3.4899 no 4_565
H8 C22 3.4515 no 4_565
H8 H11A 3.5219 no 3_675
H8 H21 3.4893 no 4_565
H8 H22 3.4094 no 4_565
H8 H29 3.0600 no 2_655
H11A C5 3.0370 no 3_675
H11A C6 2.9366 no 3_675
H11A C7 2.9056 no 3_675
H11A C8 3.0116 no 3_675
H11A C9 3.1994 no 3_675
H11A C10 3.1936 no 3_675
H11A C16 3.4427 no 1_655
H11A H7 3.3743 no 3_675
H11A H8 3.5219 no 3_675
H11A H16 2.8439 no 1_655
H11A H36C 2.6931 no 3_675
H11B C16 3.0386 no 1_655
H11B C17 2.9314 no 1_655
H11B C35 3.4331 no 1_655
H11B H16 2.8429 no 1_655
H11B H17 2.6560 no 1_655
H11B H35A 2.9681 no 1_655
H11B H35B 3.0260 no 1_655
H11B H36A 3.3357 no 1_655
H11B H36B 3.2755 no 1_655
H11B H36C 3.2760 no 3_675
H12A C27 3.5678 no 2_655
H12A C28 3.4638 no 2_655
H12A C32 3.4510 no 2_655
H12A H27 3.3645 no 2_655
H12A H28 3.1792 no 2_655
H12A H32A 2.8554 no 2_655
H12A H32B 3.1430 no 2_655
H12A H35B 2.7745 no 1_655
H12B C1 3.2225 no 3_675
H12B C2 3.1746 no 3_675
H12B C3 3.0676 no 3_675
H12B C4 2.9693 no 3_675
H12B C5 2.9208 no 3_675
H12B C10 3.0846 no 3_675
H12B H3 3.5889 no 3_675
H12B H14 3.5337 no 3_675
H12B H32A 2.9033 no 2_655
H12B H33B 3.3391 no 2_655
H14 C32 2.8937 no 4_564
H14 H12B 3.5337 no 3_675
H14 H32A 2.2523 no 4_564
H14 H32B 3.5508 no 4_564
H14 H32C 2.6884 no 4_564
H15 C21 3.4988 no 2_554
H15 C32 3.5728 no 4_564
H15 C36 3.3782 no 3_575
H15 H21 2.7802 no 2_554
H15 H22 3.0538 no 2_554
H15 H27 3.5890 no 3_565
H15 H32A 3.4242 no 4_564
H15 H32C 2.9739 no 4_564
H15 H34 3.0995 no 3_575
H15 H36A 2.6940 no 3_575
H15 H36C 3.4477 no 3_575
H16 C3 3.2330 no 1_455
H16 C4 3.4999 no 1_455
H16 C11 3.1591 no 1_455
H16 C28 3.5013 no 3_565
H16 H3 2.4683 no 1_455
H16 H11A 2.8439 no 1_455
H16 H11B 2.8429 no 1_455
H16 H22 3.4852 no 2_554
H16 H36C 3.3558 no 3_575
H17 C3 2.9718 no 1_455
H17 C4 3.2652 no 1_455
H17 C11 3.3162 no 1_455
H17 C19 3.4062 no 3_565
H17 C23 3.3037 no 3_565
H17 C24 2.9717 no 3_565
H17 C25 3.4194 no 3_565
H17 C30 3.5626 no 3_565
H17 H3 2.5364 no 1_455
H17 H11B 2.6560 no 1_455
H17 H23 3.5470 no 3_565
H17 H24 3.0071 no 3_565
H18 C19 3.2246 no 3_565
H18 C20 3.1653 no 3_565
H18 C21 3.5806 no 3_565
H18 H20 3.3737 no 3_565
H18 H26 3.5948 no 3_565
H20 C26 3.2598 no 3_565
H20 C27 3.4466 no 3_565
H20 H18 3.3737 no 3_565
H20 H26 2.5773 no 3_565
H20 H27 2.9399 no 3_565
H20 H31 3.3424 no 4_564
H20 H32C 3.3694 no 4_564
H20 H35C 3.2057 no 4_564
H21 C34 3.3139 no 4_564
H21 C35 3.4522 no 4_564
H21 H8 3.4893 no 4_564
H21 H15 2.7802 no 2_544
H21 H26 3.3597 no 3_565
H21 H27 3.4825 no 3_565
H21 H31 3.5879 no 4_564
H21 H32B 3.3531 no 3_565
H21 H32C 3.2933 no 3_565
H21 H34 2.4620 no 4_564
H21 H35B 3.1416 no 4_564
H21 H35C 3.3576 no 4_564
H22 C28 3.4185 no 4_554
H22 H8 3.4094 no 4_564
H22 H15 3.0538 no 2_544
H22 H16 3.4852 no 2_544
H22 H27 3.5224 no 4_554
H22 H28 2.6998 no 4_554
H22 H35A 3.5918 no 3_565
H23 C1 3.2576 no 3_665
H23 C2 3.2983 no 3_665
H23 C3 3.2990 no 3_665
H23 C4 3.1910 no 3_665
H23 C5 3.1218 no 3_665
H23 C10 3.1970 no 3_665
H23 H17 3.5470 no 3_565
H23 H28 3.3988 no 4_554
H23 H30 2.9070 no 3_665
H23 H33A 3.5711 no 3_665
H23 H33C 3.2732 no 3_665
H24 C2 3.0682 no 3_665
H24 C3 3.2588 no 3_665
H24 H2 3.0166 no 3_665
H24 H3 3.3541 no 3_665
H24 H17 3.0071 no 3_565
H24 H24 2.9634 no 3_665
H24 H30 2.6944 no 3_665
H26 C13 3.5587 no 3_565
H26 C18 3.3914 no 3_565
H26 C20 3.0351 no 3_565
H26 C21 3.4658 no 3_565
H26 H18 3.5948 no 3_565
H26 H20 2.5773 no 3_565
H26 H21 3.3597 no 3_565
H27 C15 3.4343 no 3_565
H27 C16 3.5965 no 3_565
H27 C35 3.0827 no 2_545
H27 H12A 3.3645 no 2_645
H27 H15 3.5890 no 3_565
H27 H20 2.9399 no 3_565
H27 H21 3.4825 no 3_565
H27 H22 3.5224 no 4_555
H27 H35B 2.6023 no 2_545
H27 H35C 2.7044 no 2_545
H28 C6 3.3031 no 2_645
H28 C7 3.2835 no 2_645
H28 C22 3.5002 no 4_555
H28 H7 3.4520 no 2_645
H28 H12A 3.1792 no 2_645
H28 H22 2.6998 no 4_555
H28 H23 3.3988 no 4_555
H28 H33C 2.8676 no 2_645
H29 C7 3.2794 no 2_645
H29 C8 3.2128 no 2_645
H29 C33 3.1062 no 2_645
H29 H2 3.0018 no 3_665
H29 H3 3.0821 no 3_665
H29 H7 3.1926 no 2_645
H29 H8 3.0600 no 2_645
H29 H31 3.0775 no 2_645
H29 H33B 2.8885 no 2_645
H29 H33C 2.6028 no 2_645
H30 C23 3.0711 no 3_665
H30 C24 2.9580 no 3_665
H30 H2 2.9771 no 3_665
H30 H3 3.5557 no 3_665
H30 H23 2.9070 no 3_665
H30 H24 2.6944 no 3_665
H31 C20 3.3043 no 4_565
H31 C21 3.4443 no 4_565
H31 H2 3.5420 no 4_565
H31 H20 3.3424 no 4_565
H31 H21 3.5879 no 4_565
H31 H29 3.0775 no 2_655
H32A C12 3.3285 no 2_645
H32A C14 3.1413 no 4_565
H32A H12A 2.8554 no 2_645
H32A H12B 2.9033 no 2_645
H32A H14 2.2523 no 4_565
H32A H15 3.4242 no 4_565
H32B H12A 3.1430 no 2_645
H32B H14 3.5508 no 4_565
H32B H21 3.3531 no 3_565
H32C C14 3.2766 no 4_565
H32C C15 3.4234 no 4_565
H32C H14 2.6884 no 4_565
H32C H15 2.9739 no 4_565
H32C H20 3.3694 no 4_565
H32C H21 3.2933 no 3_565
H33A C7 3.4268 no 2_645
H33A H7 2.5376 no 2_645
H33A H23 3.5711 no 3_665
H33B C2 3.5100 no 4_565
H33B C3 3.3664 no 4_565
H33B C7 3.2111 no 2_645
H33B H2 3.2864 no 4_565
H33B H3 3.0391 no 4_565
H33B H7 2.3264 no 2_645
H33B H12B 3.3391 no 2_645
H33B H29 2.8885 no 2_655
H33C C28 3.4193 no 2_655
H33C C29 3.2957 no 2_655
H33C H7 3.3386 no 2_645
H33C H23 3.2732 no 3_665
H33C H28 2.8676 no 2_655
H33C H29 2.6028 no 2_655
H34 C21 2.9898 no 4_565
H34 H15 3.0995 no 3_575
H34 H21 2.4620 no 4_565
H35A C22 3.5691 no 3_565
H35A H11B 2.9681 no 1_455
H35A H22 3.5918 no 3_565
H35B C27 3.4420 no 2_555
H35B H11B 3.0260 no 1_455
H35B H12A 2.7745 no 1_455
H35B H21 3.1416 no 4_565
H35B H27 2.6023 no 2_555
H35C H20 3.2057 no 4_565
H35C H21 3.3576 no 4_565
H35C H27 2.7044 no 2_555
H36A C14 3.5532 no 3_575
H36A C15 2.9684 no 3_575
H36A C16 3.5255 no 3_575
H36A C36 2.9885 no 3_575
H36A H11B 3.3357 no 1_455
H36A H15 2.6940 no 3_575
H36A H36A 2.7902 no 3_575
H36A H36B 2.7822 no 3_575
H36A H36C 2.8817 no 3_575
H36B C36 3.3834 no 3_575
H36B H11B 3.2755 no 1_455
H36B H36A 2.7822 no 3_575
H36B H36B 3.5801 no 3_575
H36B H36C 3.2895 no 3_575
H36C C11 3.3809 no 3_675
H36C C16 3.5973 no 3_575
H36C C36 3.4657 no 3_575
H36C H11A 2.6931 no 3_675
H36C H11B 3.2760 no 3_675
H36C H15 3.4477 no 3_575
H36C H16 3.3558 no 3_575
H36C H36A 2.8817 no 3_575
H36C H36B 3.2895 no 3_575

loop_
_geom_torsion_atom_site_label_1
_geom_torsion_atom_site_label_2
_geom_torsion_atom_site_label_3
_geom_torsion_atom_site_label_4
_geom_torsion
_geom_torsion_publ_flag
C1 Sn1 C13 C14 40.8(4) no
C1 Sn1 C13 C18 -139.0(4) no
C13 Sn1 C1 C2 -112.0(3) no
C13 Sn1 C1 C10 70.6(4) no
C1 Sn1 C19 C20 -113.0(4) no
C1 Sn1 C19 C24 74.2(4) no
C19 Sn1 C1 C2 -3.0(4) no
C19 Sn1 C1 C10 179.6(4) no
C1 Sn1 C25 C26 139.2(4) no
C1 Sn1 C25 C30 -41.0(4) no
C25 Sn1 C1 C2 106.3(3) no
C25 Sn1 C1 C10 -71.0(4) no
C13 Sn1 C19 C20 4.7(4) no
C13 Sn1 C19 C24 -168.2(4) no
C19 Sn1 C13 C14 -70.6(4) no
C19 Sn1 C13 C18 109.7(4) no
C13 Sn1 C25 C26 1.6(5) no
C13 Sn1 C25 C30 -178.6(3) no
C25 Sn1 C13 C14 177.5(3) no
C25 Sn1 C13 C18 -2.2(5) no
C19 Sn1 C25 C26 -109.7(4) no
C19 Sn1 C25 C30 70.1(4) no
C25 Sn1 C19 C20 131.3(4) no
C25 Sn1 C19 C24 -41.6(5) no
C9 P1 C31 C32 -174.3(4) no
C9 P1 C31 C33 -53.0(5) no
C31 P1 C9 C8 -53.5(5) no
C31 P1 C9 C10 121.3(4) no
C9 P1 C34 C35 -174.6(4) no
C9 P1 C34 C36 63.0(4) no
C34 P1 C9 C8 51.6(4) no
C34 P1 C9 C10 -133.6(4) no
C31 P1 C34 C35 -73.0(5) no
C31 P1 C34 C36 164.6(4) no
C34 P1 C31 C32 82.4(5) no
C34 P1 C31 C33 -156.3(4) no
Sn1 C1 C2 C3 -176.0(3) no
Sn1 C1 C10 C5 175.1(3) no
Sn1 C1 C10 C9 -4.9(8) no
C2 C1 C10 C5 -2.1(7) no
C2 C1 C10 C9 177.9(5) no
C10 C1 C2 C3 1.6(8) no
C1 C2 C3 C4 0.8(8) no
C2 C3 C4 C5 -2.6(8) no
C2 C3 C4 C11 178.3(5) no
C3 C4 C5 C6 -176.7(5) no
C3 C4 C5 C10 2.0(8) no
C3 C4 C11 C12 178.2(6) no
C5 C4 C11 C12 -1.1(6) no
C11 C4 C5 C6 2.7(6) no
C11 C4 C5 C10 -178.6(5) no
C4 C5 C6 C7 177.2(5) no
C4 C5 C6 C12 -3.2(6) no
C4 C5 C10 C1 0.4(8) no
C4 C5 C10 C9 -179.6(5) no
C6 C5 C10 C1 178.9(5) no
C6 C5 C10 C9 -1.1(8) no
C10 C5 C6 C7 -1.5(8) no
C10 C5 C6 C12 178.1(5) no
C5 C6 C7 C8 2.0(9) no
C5 C6 C12 C11 2.3(6) no
C7 C6 C12 C11 -178.1(6) no
C12 C6 C7 C8 -177.5(6) no
C6 C7 C8 C9 0.1(10) no
C7 C8 C9 P1 172.3(5) no
C7 C8 C9 C10 -2.7(9) no
P1 C9 C10 C1 8.2(8) no
P1 C9 C10 C5 -171.8(3) no
C8 C9 C10 C1 -176.9(5) no
C8 C9 C10 C5 3.1(7) no
C4 C11 C12 C6 -0.8(6) no
Sn1 C13 C14 C15 179.3(4) no
Sn1 C13 C18 C17 179.9(3) no
C14 C13 C18 C17 0.1(8) no
C18 C13 C14 C15 -0.9(8) no
C13 C14 C15 C16 2.0(9) no
C14 C15 C16 C17 -2.3(9) no
C15 C16 C17 C18 1.5(10) no
C16 C17 C18 C13 -0.5(9) no
Sn1 C19 C20 C21 -173.0(4) no
Sn1 C19 C24 C23 173.5(4) no
C20 C19 C24 C23 0.4(9) no
C24 C19 C20 C21 0.3(9) no
C19 C20 C21 C22 -1.1(10) no
C20 C21 C22 C23 1.3(11) no
C21 C22 C23 C24 -0.6(11) no
C22 C23 C24 C19 -0.3(11) no
Sn1 C25 C26 C27 179.4(4) no
Sn1 C25 C30 C29 -179.6(4) no
C26 C25 C30 C29 0.1(9) no
C30 C25 C26 C27 -0.3(9) no
C25 C26 C27 C28 0.5(10) no
C26 C27 C28 C29 -0.5(11) no
C27 C28 C29 C30 0.2(10) no
C28 C29 C30 C25 -0.1(10) no
